data_4063784
loop_
_publ_author_name
'Gopi, Kanniyappan'
'Thirupathi, Natesan'
'Nethaji, Munirathinam'

_publ_section_title
;
 Synthesis, Reactivity, Structural Aspects, and Solution Dynamics of
 Cyclopalladated Compounds
 ofN,N&#x2032;,N&#x2032;&#x2032;-Tris(2-anisyl)guanidine
;
_journal_issue 3
_journal_name_full Organometallics
_journal_page_first 572
_journal_paper_doi 10.1021/om1009445
_journal_volume 30
_journal_year 2011
_chemical_formula_moiety 'C50 H56 BR2 N6 O8 PD2'
_chemical_formula_sum 'C50 H56 Br2 N6 O8 Pd2'
_chemical_formula_weight 1241.63
_chemical_name_systematic
;

 ?

;
_space_group_IT_number 14
_symmetry_cell_setting monoclinic
_symmetry_space_group_name_Hall '-P 2ybc'
_symmetry_space_group_name_H-M 'P 1 21/c 1'
_atom_sites_solution_hydrogens geom
_atom_sites_solution_primary direct
_atom_sites_solution_secondary difmap
_audit_creation_method SHELXL-97
_cell_angle_alpha 90.00
_cell_angle_beta 96.078(7)
_cell_angle_gamma 90.00
_cell_formula_units_Z 2
_cell_length_a 10.432(5)
_cell_length_b 10.795(5)
_cell_length_c 22.836(10)
_cell_measurement_reflns_used 698
_cell_measurement_temperature 293(2)
_cell_measurement_theta_max 27.50
_cell_measurement_theta_min 2.50
_cell_volume 2557(2)
_computing_cell_refinement 'BRUKER SMART APEX CCD'
_computing_data_collection 'BRUKER SMART APEX CCD'
_computing_data_reduction 'BRUKER SAINT'
_computing_molecular_graphics ORTEP-III
_computing_publication_material 'WINGX V1.64.05'
_computing_structure_refinement 'SHELXL-97 (Sheldrick, 1997)'
_computing_structure_solution SHLXS-97
_diffrn_ambient_temperature 293(2)
_diffrn_detector_area_resol_mean .3
_diffrn_measured_fraction_theta_full 1.000
_diffrn_measured_fraction_theta_max 1.00
_diffrn_measurement_device_type 'BRUKER SMART APEX CCD'
_diffrn_measurement_method OMEGA
_diffrn_radiation_monochromator graphite
_diffrn_radiation_source 'fine-focus sealed tube'
_diffrn_radiation_type MoK\a
_diffrn_radiation_wavelength 0.71073
_diffrn_reflns_av_R_equivalents 0.0395
_diffrn_reflns_av_sigmaI/netI 0.0418
_diffrn_reflns_limit_h_max 13
_diffrn_reflns_limit_h_min -13
_diffrn_reflns_limit_k_max 14
_diffrn_reflns_limit_k_min -13
_diffrn_reflns_limit_l_max 28
_diffrn_reflns_limit_l_min -29
_diffrn_reflns_number 21643
_diffrn_reflns_theta_full 27.75
_diffrn_reflns_theta_max 27.75
_diffrn_reflns_theta_min 1.79
_exptl_absorpt_coefficient_mu 2.323
_exptl_absorpt_correction_T_max 0.5532
_exptl_absorpt_correction_T_min 0.4835
_exptl_absorpt_correction_type empirical
_exptl_absorpt_process_details SADABS'
_exptl_crystal_colour COLORLESS
_exptl_crystal_density_diffrn 1.613
_exptl_crystal_density_method 'not measured'
_exptl_crystal_description RECTANGULAR
_exptl_crystal_F_000 1248
_exptl_crystal_size_max 0.37
_exptl_crystal_size_mid 0.33
_exptl_crystal_size_min 0.29
_refine_diff_density_max 0.801
_refine_diff_density_min -0.669
_refine_diff_density_rms 0.102
_refine_ls_extinction_method none
_refine_ls_goodness_of_fit_ref 0.932
_refine_ls_hydrogen_treatment constr
_refine_ls_matrix_type fullcycle
_refine_ls_number_parameters 312
_refine_ls_number_reflns 6026
_refine_ls_number_restraints 0
_refine_ls_restrained_S_all 0.932
_refine_ls_R_factor_all 0.0651
_refine_ls_R_factor_gt 0.0445
_refine_ls_shift/su_max 0.008
_refine_ls_shift/su_mean 0.001
_refine_ls_structure_factor_coef Fsqd
_refine_ls_weighting_details 'calc w=1/[\s^2^(Fo^2^)+(0.0742P)^2^+2.1593P] where P=(Fo^2^+2Fc^2^)/3'
_refine_ls_weighting_scheme calc
_refine_ls_wR_factor_gt 0.1094
_refine_ls_wR_factor_ref 0.1224
_reflns_number_gt 4577
_reflns_number_total 6026
_reflns_threshold_expression >2sigma(I)
_cod_data_source_file om1009445_si_001.cif
_cod_data_source_block pnt289_m
_cod_depositor_comments
;
The following automatic conversions were performed:

'_symmetry_cell_setting' value 'MONOCLINIC' changed to 'monoclinic'
according to /home/saulius/struct/CIF-dictionaries/cif_core.dic
dictionary named 'cif_core.dic' version 2.4.1 from
2010-06-29.

'_exptl_absorpt_correction_type' value 'EMPIRICAL'
changed to 'empirical' according to
/home/saulius/struct/CIF-dictionaries/cif_core.dic dictionary named
'cif_core.dic' version 2.4.1 from 2010-06-29.

Automatic conversion script
Id: cif_fix_values 1715 2011-07-08 13:25:40Z adriana 
;
_cod_original_cell_volume 2557.2(19)
_cod_original_sg_symbol_H-M P21/C
_cod_database_code 4063784

loop_
_symmetry_equiv_pos_as_xyz
'x, y, z'
'-x, y+1/2, -z+1/2'
'-x, -y, -z'
'x, -y-1/2, z-1/2'

loop_
_atom_site_label
_atom_site_type_symbol
_atom_site_fract_x
_atom_site_fract_y
_atom_site_fract_z
_atom_site_U_iso_or_equiv
_atom_site_adp_type
_atom_site_occupancy
_atom_site_symmetry_multiplicity
_atom_site_calc_flag
_atom_site_refinement_flags
C1 C 0.7630(4) 0.2421(4) 0.94037(16) 0.0386(9) Uani 1 1 d .
C2 C 0.7523(5) 0.3418(5) 0.9780(2) 0.0544(12) Uani 1 1 d .
H2 H 0.6742 0.3833 0.9775 0.065 Uiso 1 1 calc R
C3 C 0.8573(7) 0.3802(6) 1.0165(2) 0.0748(17) Uani 1 1 d .
H3 H 0.8496 0.4474 1.0413 0.090 Uiso 1 1 calc R
C4 C 0.9721(6) 0.3180(6) 1.0174(2) 0.0737(17) Uani 1 1 d .
H4 H 1.0428 0.3441 1.0427 0.088 Uiso 1 1 calc R
C5 C 0.9835(4) 0.2180(6) 0.9816(2) 0.0615(14) Uani 1 1 d .
H5 H 1.0614 0.1756 0.9833 0.074 Uiso 1 1 calc R
C6 C 0.8801(4) 0.1789(5) 0.94250(18) 0.0450(10) Uani 1 1 d .
C7 C 1.0020(5) 0.0197(6) 0.9017(3) 0.0711(15) Uani 1 1 d .
H7A H 1.0675 0.0785 0.8945 0.107 Uiso 1 1 calc R
H7B H 0.9926 -0.0400 0.8704 0.107 Uiso 1 1 calc R
H7C H 1.0260 -0.0218 0.9384 0.107 Uiso 1 1 calc R
C8 C 0.6462(4) 0.2173(4) 0.84560(17) 0.0368(8) Uani 1 1 d .
C9 C 0.7597(4) 0.2693(4) 0.75792(18) 0.0456(10) Uani 1 1 d .
C10 C 0.6803(5) 0.3574(5) 0.7290(2) 0.0574(12) Uani 1 1 d .
H10 H 0.6207 0.4001 0.7489 0.069 Uiso 1 1 calc R
C11 C 0.6908(6) 0.3816(5) 0.6696(2) 0.0672(15) Uani 1 1 d .
H11 H 0.6366 0.4395 0.6496 0.081 Uiso 1 1 calc R
C12 C 0.7799(6) 0.3207(6) 0.6408(2) 0.0700(16) Uani 1 1 d .
H12 H 0.7836 0.3352 0.6008 0.084 Uiso 1 1 calc R
C13 C 0.8641(5) 0.2384(5) 0.6698(2) 0.0628(14) Uani 1 1 d .
H13 H 0.9273 0.2007 0.6501 0.075 Uiso 1 1 calc R
C14 C 0.8552(4) 0.2113(4) 0.7286(2) 0.0482(10) Uani 1 1 d .
C15 C 1.0445(5) 0.0845(6) 0.7380(3) 0.0729(16) Uani 1 1 d .
H15A H 1.0183 0.0367 0.7034 0.109 Uiso 1 1 calc R
H15B H 1.0930 0.0331 0.7667 0.109 Uiso 1 1 calc R
H15C H 1.0971 0.1526 0.7279 0.109 Uiso 1 1 calc R
C16 C 0.4134(4) 0.2438(4) 0.83246(18) 0.0386(9) Uani 1 1 d .
C17 C 0.3859(4) 0.2234(4) 0.89004(18) 0.0393(9) Uani 1 1 d .
C18 C 0.2711(4) 0.2708(4) 0.9070(2) 0.0521(11) Uani 1 1 d .
H18 H 0.2521 0.2606 0.9456 0.063 Uiso 1 1 calc R
C19 C 0.1857(4) 0.3324(5) 0.8673(2) 0.0606(13) Uani 1 1 d .
H19 H 0.1093 0.3627 0.8794 0.073 Uiso 1 1 calc R
C20 C 0.2116(5) 0.3501(5) 0.8098(2) 0.0578(13) Uani 1 1 d .
H20 H 0.1525 0.3908 0.7832 0.069 Uiso 1 1 calc R
C21 C 0.3260(4) 0.3068(4) 0.79233(19) 0.0456(10) Uani 1 1 d .
C22 C 0.2975(6) 0.4048(6) 0.6974(3) 0.0769(17) Uani 1 1 d .
H22A H 0.2136 0.3721 0.6846 0.115 Uiso 1 1 calc R
H22B H 0.3446 0.4168 0.6640 0.115 Uiso 1 1 calc R
H22C H 0.2885 0.4826 0.7169 0.115 Uiso 1 1 calc R
C23 C 0.527(2) 0.0924(18) 0.5874(8) 0.330(15) Uani 1 1 d .
H23A H 0.5969 0.1379 0.6078 0.495 Uiso 1 1 calc R
H23B H 0.5039 0.1290 0.5494 0.495 Uiso 1 1 calc R
H23C H 0.5525 0.0080 0.5825 0.495 Uiso 1 1 calc R
C24 C 0.387(4) 0.0970(17) 0.6300(6) 0.36(2) Uani 1 1 d .
C25 C 0.317(2) 0.121(3) 0.6122(14) 0.38(3) Uani 1 1 d .
H25A H 0.2648 0.0499 0.6004 0.576 Uiso 1 1 calc R
H25B H 0.3336 0.1671 0.5779 0.576 Uiso 1 1 calc R
H25C H 0.2727 0.1722 0.6377 0.576 Uiso 1 1 calc R
N1 N 0.6511(3) 0.2058(3) 0.90289(14) 0.0348(7) Uani 1 1 d .
N2 N 0.7540(3) 0.2376(4) 0.81821(14) 0.0458(9) Uani 1 1 d .
H2A H 0.8266 0.2306 0.8396 0.055 Uiso 1 1 calc R
N3 N 0.5319(3) 0.2092(3) 0.81214(14) 0.0387(7) Uani 1 1 d .
H3A H 0.5310 0.1816 0.7768 0.046 Uiso 1 1 calc R
Br1 Br 0.33734(4) 0.02250(5) 0.99283(2) 0.05488(15) Uani 1 1 d .
O1 O 0.8831(3) 0.0825(3) 0.90447(14) 0.0545(8) Uani 1 1 d .
O2 O 0.9332(3) 0.1308(3) 0.76203(15) 0.0576(8) Uani 1 1 d .
O3 O 0.3651(3) 0.3202(3) 0.73712(14) 0.0597(9) Uani 1 1 d .
O4 O 0.4883(8) 0.0765(7) 0.6751(5) 0.220(4) Uani 1 1 d .
Pd1 Pd 0.50823(3) 0.12322(3) 0.943120(12) 0.03481(10) Uani 1 1 d .

loop_
_atom_site_aniso_label
_atom_site_aniso_U_11
_atom_site_aniso_U_22
_atom_site_aniso_U_33
_atom_site_aniso_U_23
_atom_site_aniso_U_13
_atom_site_aniso_U_12
C1 0.0365(19) 0.049(2) 0.0305(19) 0.0090(17) 0.0061(15) -0.0091(17)
C2 0.064(3) 0.055(3) 0.045(3) -0.002(2) 0.011(2) -0.007(2)
C3 0.093(5) 0.081(4) 0.051(3) -0.021(3) 0.011(3) -0.033(3)
C4 0.064(3) 0.105(5) 0.052(3) -0.005(3) 0.002(3) -0.036(3)
C5 0.037(2) 0.102(4) 0.046(3) 0.010(3) 0.0044(19) -0.017(2)
C6 0.0324(19) 0.068(3) 0.035(2) 0.006(2) 0.0052(16) -0.0099(19)
C7 0.044(3) 0.091(4) 0.079(4) 0.007(3) 0.007(3) 0.024(3)
C8 0.0343(18) 0.041(2) 0.036(2) 0.0012(17) 0.0074(15) 0.0055(16)
C9 0.048(2) 0.054(3) 0.037(2) 0.0051(19) 0.0101(18) -0.007(2)
C10 0.060(3) 0.058(3) 0.054(3) 0.014(2) 0.007(2) 0.001(2)
C11 0.069(3) 0.070(4) 0.061(3) 0.027(3) 0.002(3) -0.007(3)
C12 0.082(4) 0.086(4) 0.044(3) 0.010(3) 0.015(3) -0.028(3)
C13 0.069(3) 0.075(4) 0.048(3) -0.002(3) 0.026(2) -0.014(3)
C14 0.048(2) 0.051(3) 0.047(2) 0.003(2) 0.0151(19) -0.016(2)
C15 0.050(3) 0.083(4) 0.090(4) -0.010(3) 0.025(3) 0.003(3)
C16 0.0326(18) 0.040(2) 0.042(2) 0.0032(17) -0.0018(16) 0.0042(16)
C17 0.0308(18) 0.040(2) 0.047(2) 0.0064(18) 0.0055(16) 0.0004(16)
C18 0.038(2) 0.059(3) 0.060(3) 0.008(2) 0.008(2) 0.007(2)
C19 0.038(2) 0.069(3) 0.076(4) 0.015(3) 0.012(2) 0.019(2)
C20 0.049(3) 0.055(3) 0.068(3) 0.014(2) -0.003(2) 0.014(2)
C21 0.043(2) 0.044(3) 0.048(2) 0.0038(19) -0.0052(18) 0.0033(18)
C22 0.086(4) 0.081(4) 0.062(3) 0.030(3) -0.002(3) 0.025(3)
C23 0.41(3) 0.38(3) 0.239(16) -0.179(18) 0.226(19) -0.28(2)
C24 0.85(7) 0.133(12) 0.095(9) -0.067(8) 0.07(2) -0.11(2)
C25 0.197(18) 0.33(3) 0.58(5) -0.30(4) -0.15(3) 0.104(19)
N1 0.0299(15) 0.0404(18) 0.0344(17) 0.0035(14) 0.0047(12) 0.0005(13)
N2 0.0361(17) 0.070(3) 0.0320(17) 0.0101(17) 0.0078(14) 0.0056(17)
N3 0.0384(17) 0.048(2) 0.0296(16) 0.0005(14) 0.0028(13) 0.0093(15)
Br1 0.0304(2) 0.0746(3) 0.0596(3) 0.0294(2) 0.00408(18) -0.00053(19)
O1 0.0341(15) 0.069(2) 0.060(2) -0.0033(16) -0.0002(13) 0.0097(14)
O2 0.0463(17) 0.071(2) 0.059(2) 0.0034(16) 0.0208(15) 0.0061(15)
O3 0.064(2) 0.070(2) 0.0436(17) 0.0129(16) -0.0021(15) 0.0220(17)
O4 0.192(8) 0.105(5) 0.384(13) -0.028(7) 0.131(9) -0.001(5)
Pd1 0.02664(14) 0.04320(18) 0.03474(17) 0.00616(13) 0.00403(11) -0.00006(11)

loop_
_atom_type_symbol
_atom_type_description
_atom_type_scat_dispersion_real
_atom_type_scat_dispersion_imag
_atom_type_scat_source
C C 0.0033 0.0016 'International Tables Vol C Tables 4.2.6.8 and 6.1.1.4'
H H 0.0000 0.0000 'International Tables Vol C Tables 4.2.6.8 and 6.1.1.4'
N N 0.0061 0.0033 'International Tables Vol C Tables 4.2.6.8 and 6.1.1.4'
O O 0.0106 0.0060 'International Tables Vol C Tables 4.2.6.8 and 6.1.1.4'
Br Br -0.2901 2.4595 'International Tables Vol C Tables 4.2.6.8 and 6.1.1.4'
Pd Pd -0.9988 1.0072 'International Tables Vol C Tables 4.2.6.8 and 6.1.1.4'

loop_
_geom_angle_atom_site_label_1
_geom_angle_atom_site_label_2
_geom_angle_atom_site_label_3
_geom_angle
_geom_angle_site_symmetry_3
C2 C1 C6 118.9(4) .
C2 C1 N1 118.1(4) .
C6 C1 N1 123.0(4) .
C1 C2 C3 120.8(5) .
C1 C2 H2 119.6 .
C3 C2 H2 119.6 .
C4 C3 C2 119.4(5) .
C4 C3 H3 120.3 .
C2 C3 H3 120.3 .
C5 C4 C3 120.5(5) .
C5 C4 H4 119.7 .
C3 C4 H4 119.7 .
C4 C5 C6 120.9(5) .
C4 C5 H5 119.6 .
C6 C5 H5 119.6 .
O1 C6 C5 125.0(4) .
O1 C6 C1 115.6(3) .
C5 C6 C1 119.4(5) .
O1 C7 H7A 109.5 .
O1 C7 H7B 109.5 .
H7A C7 H7B 109.5 .
O1 C7 H7C 109.5 .
H7A C7 H7C 109.5 .
H7B C7 H7C 109.5 .
N1 C8 N3 119.9(3) .
N1 C8 N2 121.8(4) .
N3 C8 N2 118.3(3) .
C10 C9 C14 119.9(4) .
C10 C9 N2 122.8(4) .
C14 C9 N2 117.2(4) .
C9 C10 C11 119.2(5) .
C9 C10 H10 120.4 .
C11 C10 H10 120.4 .
C12 C11 C10 120.4(5) .
C12 C11 H11 119.8 .
C10 C11 H11 119.8 .
C11 C12 C13 120.9(5) .
C11 C12 H12 119.6 .
C13 C12 H12 119.6 .
C12 C13 C14 120.0(5) .
C12 C13 H13 120.0 .
C14 C13 H13 120.0 .
O2 C14 C13 125.3(4) .
O2 C14 C9 115.3(4) .
C13 C14 C9 119.5(5) .
O2 C15 H15A 109.5 .
O2 C15 H15B 109.5 .
H15A C15 H15B 109.5 .
O2 C15 H15C 109.5 .
H15A C15 H15C 109.5 .
H15B C15 H15C 109.5 .
C17 C16 C21 120.7(4) .
C17 C16 N3 122.8(3) .
C21 C16 N3 116.4(4) .
C16 C17 C18 118.2(4) .
C16 C17 Pd1 118.6(3) .
C18 C17 Pd1 123.1(3) .
C19 C18 C17 120.7(4) .
C19 C18 H18 119.6 .
C17 C18 H18 119.6 .
C18 C19 C20 121.0(4) .
C18 C19 H19 119.5 .
C20 C19 H19 119.5 .
C21 C20 C19 119.4(4) .
C21 C20 H20 120.3 .
C19 C20 H20 120.3 .
O3 C21 C20 125.5(4) .
O3 C21 C16 114.6(3) .
C20 C21 C16 119.9(4) .
O3 C22 H22A 109.5 .
O3 C22 H22B 109.5 .
H22A C22 H22B 109.5 .
O3 C22 H22C 109.5 .
H22A C22 H22C 109.5 .
H22B C22 H22C 109.5 .
C24 C23 H23A 109.5 .
C24 C23 H23B 109.5 .
H23A C23 H23B 109.5 .
C24 C23 H23C 109.5 .
H23A C23 H23C 109.5 .
H23B C23 H23C 109.5 .
C25 C24 O4 161(4) .
C25 C24 C23 117(3) .
O4 C24 C23 79(2) .
C24 C25 H25A 109.5 .
C24 C25 H25B 109.5 .
H25A C25 H25B 109.5 .
C24 C25 H25C 109.5 .
H25A C25 H25C 109.5 .
H25B C25 H25C 109.5 .
C8 N1 C1 121.1(3) .
C8 N1 Pd1 122.6(3) .
C1 N1 Pd1 116.1(2) .
C8 N2 C9 127.1(3) .
C8 N2 H2A 116.5 .
C9 N2 H2A 116.5 .
C8 N3 C16 123.2(3) .
C8 N3 H3A 118.4 .
C16 N3 H3A 118.4 .
Pd1 Br1 Pd1 95.22(3) 3_657
C6 O1 C7 118.3(3) .
C14 O2 C15 118.0(3) .
C21 O3 C22 118.6(3) .
C17 Pd1 N1 86.57(14) .
C17 Pd1 Br1 94.12(11) .
N1 Pd1 Br1 179.28(9) .
C17 Pd1 Br1 175.46(12) 3_657
N1 Pd1 Br1 94.55(9) 3_657
Br1 Pd1 Br1 84.78(3) 3_657

loop_
_geom_bond_atom_site_label_1
_geom_bond_atom_site_label_2
_geom_bond_distance
_geom_bond_site_symmetry_2
C1 C2 1.389(6) .
C1 C6 1.396(6) .
C1 N1 1.427(5) .
C2 C3 1.393(7) .
C2 H2 0.9300 .
C3 C4 1.371(9) .
C3 H3 0.9300 .
C4 C5 1.368(8) .
C4 H4 0.9300 .
C5 C6 1.391(6) .
C5 H5 0.9300 .
C6 O1 1.358(5) .
C7 O1 1.420(5) .
C7 H7A 0.9600 .
C7 H7B 0.9600 .
C7 H7C 0.9600 .
C8 N1 1.310(5) .
C8 N3 1.348(5) .
C8 N2 1.362(5) .
C9 C10 1.382(6) .
C9 C14 1.405(6) .
C9 N2 1.426(5) .
C10 C11 1.397(7) .
C10 H10 0.9300 .
C11 C12 1.364(8) .
C11 H11 0.9300 .
C12 C13 1.371(8) .
C12 H12 0.9300 .
C13 C14 1.386(6) .
C13 H13 0.9300 .
C14 O2 1.367(5) .
C15 O2 1.426(5) .
C15 H15A 0.9600 .
C15 H15B 0.9600 .
C15 H15C 0.9600 .
C16 C17 1.393(6) .
C16 C21 1.398(6) .
C16 N3 1.417(5) .
C17 C18 1.394(6) .
C17 Pd1 1.985(4) .
C18 C19 1.373(6) .
C18 H18 0.9300 .
C19 C20 1.382(7) .
C19 H19 0.9300 .
C20 C21 1.379(7) .
C20 H20 0.9300 .
C21 O3 1.373(5) .
C22 O3 1.420(5) .
C22 H22A 0.9600 .
C22 H22B 0.9600 .
C22 H22C 0.9600 .
C23 C24 1.84(4) .
C23 H23A 0.9600 .
C23 H23B 0.9600 .
C23 H23C 0.9600 .
C24 C25 0.84(4) .
C24 O4 1.41(3) .
C25 H25A 0.9600 .
C25 H25B 0.9600 .
C25 H25C 0.9600 .
N1 Pd1 2.038(3) .
N2 H2A 0.8600 .
N3 H3A 0.8600 .
Br1 Pd1 2.4653(8) .
Br1 Pd1 2.5904(8) 3_657
Pd1 Br1 2.5904(8) 3_657

loop_
_geom_torsion_atom_site_label_1
_geom_torsion_atom_site_label_2
_geom_torsion_atom_site_label_3
_geom_torsion_atom_site_label_4
_geom_torsion
_geom_torsion_site_symmetry_1
_geom_torsion_site_symmetry_4
C6 C1 C2 C3 1.3(7) . .
N1 C1 C2 C3 178.7(4) . .
C1 C2 C3 C4 -0.5(8) . .
C2 C3 C4 C5 -0.9(9) . .
C3 C4 C5 C6 1.5(8) . .
C4 C5 C6 O1 178.6(4) . .
C4 C5 C6 C1 -0.6(7) . .
C2 C1 C6 O1 179.9(3) . .
N1 C1 C6 O1 2.7(5) . .
C2 C1 C6 C5 -0.8(6) . .
N1 C1 C6 C5 -178.0(4) . .
C14 C9 C10 C11 4.2(7) . .
N2 C9 C10 C11 -179.0(5) . .
C9 C10 C11 C12 -1.3(8) . .
C10 C11 C12 C13 -2.5(8) . .
C11 C12 C13 C14 3.3(8) . .
C12 C13 C14 O2 179.8(4) . .
C12 C13 C14 C9 -0.3(7) . .
C10 C9 C14 O2 176.5(4) . .
N2 C9 C14 O2 -0.5(6) . .
C10 C9 C14 C13 -3.5(7) . .
N2 C9 C14 C13 179.6(4) . .
C21 C16 C17 C18 -2.0(6) . .
N3 C16 C17 C18 174.4(4) . .
C21 C16 C17 Pd1 175.8(3) . .
N3 C16 C17 Pd1 -7.8(5) . .
C16 C17 C18 C19 2.1(7) . .
Pd1 C17 C18 C19 -175.6(4) . .
C17 C18 C19 C20 -0.6(8) . .
C18 C19 C20 C21 -1.0(8) . .
C19 C20 C21 O3 -178.6(4) . .
C19 C20 C21 C16 1.1(7) . .
C17 C16 C21 O3 -179.8(3) . .
N3 C16 C21 O3 3.5(5) . .
C17 C16 C21 C20 0.5(7) . .
N3 C16 C21 C20 -176.2(4) . .
N3 C8 N1 C1 -165.2(4) . .
N2 C8 N1 C1 14.7(6) . .
N3 C8 N1 Pd1 20.0(5) . .
N2 C8 N1 Pd1 -160.1(3) . .
C2 C1 N1 C8 113.8(4) . .
C6 C1 N1 C8 -68.9(5) . .
C2 C1 N1 Pd1 -71.0(4) . .
C6 C1 N1 Pd1 106.2(4) . .
N1 C8 N2 C9 -170.2(4) . .
N3 C8 N2 C9 9.7(7) . .
C10 C9 N2 C8 44.4(7) . .
C14 C9 N2 C8 -138.8(5) . .
N1 C8 N3 C16 29.4(6) . .
N2 C8 N3 C16 -150.5(4) . .
C17 C16 N3 C8 -36.8(6) . .
C21 C16 N3 C8 139.7(4) . .
C5 C6 O1 C7 -3.3(6) . .
C1 C6 O1 C7 175.9(4) . .
C13 C14 O2 C15 10.0(6) . .
C9 C14 O2 C15 -170.0(4) . .
C20 C21 O3 C22 13.1(6) . .
C16 C21 O3 C22 -166.6(4) . .
C16 C17 Pd1 N1 37.0(3) . .
C18 C17 Pd1 N1 -145.4(4) . .
C16 C17 Pd1 Br1 -143.2(3) . .
C18 C17 Pd1 Br1 34.4(4) . .
C16 C17 Pd1 Br1 -67.4(15) . 3_657
C18 C17 Pd1 Br1 110.2(14) . 3_657
C8 N1 Pd1 C17 -46.0(3) . .
C1 N1 Pd1 C17 138.9(3) . .
C8 N1 Pd1 Br1 152(7) . .
C1 N1 Pd1 Br1 -24(8) . .
C8 N1 Pd1 Br1 129.6(3) . 3_657
C1 N1 Pd1 Br1 -45.5(3) . 3_657
Pd1 Br1 Pd1 C17 175.58(12) 3_657 .
Pd1 Br1 Pd1 N1 -22(8) 3_657 .
Pd1 Br1 Pd1 Br1 0.0 3_657 3_657
